data_7211438
loop_
_publ_author_name
'd'Agostino, Simone'
'Grepioni, Fabrizia'
'Braga, Dario'
'Moreschi, Daniele'
'Fattori, Valeria'
'Delchiaro, Francesca'
'Di Motta, Simone'
'Negri, Fabrizia'

_publ_section_title
;
 Exciton coupling in molecular salts of 2-(1,8-naphthalimido)ethanoic acid
 and cyclic amines: modulation of the solid-state luminescence
;
_journal_issue 48
_journal_name_full CrystEngComm
_journal_page_first 10470
_journal_paper_doi 10.1039/c3ce41651h
_journal_volume 15
_journal_year 2013
_chemical_formula_sum 'C17 H15 N2 O4'
_chemical_formula_weight 311.31
_chemical_name_systematic
;
 ?
;
_space_group_IT_number 15
_symmetry_cell_setting monoclinic
_symmetry_space_group_name_Hall '-C 2yc'
_symmetry_space_group_name_H-M 'C 1 2/c 1'
_atom_sites_solution_hydrogens geom
_atom_sites_solution_primary direct
_atom_sites_solution_secondary difmap
_audit_creation_method SHELXL-97
_cell_angle_alpha 90.00
_cell_angle_beta 94.022(4)
_cell_angle_gamma 90.00
_cell_formula_units_Z 8
_cell_length_a 13.4187(6)
_cell_length_b 9.2108(4)
_cell_length_c 23.0093(9)
_cell_measurement_reflns_used 2142
_cell_measurement_temperature 293(2)
_cell_measurement_theta_max 29.5236
_cell_measurement_theta_min 2.6568
_cell_volume 2836.9(2)
_computing_cell_refinement
;
CrysAlisPro, Oxford Diffraction Ltd.,
Version 1.171.35.11 (release 16-05-2011 CrysAlis171 .NET)
(compiled May 16 2011,17:55:39)
;
_computing_data_collection
;
CrysAlisPro, Oxford Diffraction Ltd.,
Version 1.171.35.11 (release 16-05-2011 CrysAlis171 .NET)
(compiled May 16 2011,17:55:39)
;
_computing_data_reduction
;
CrysAlisPro, Oxford Diffraction Ltd.,
Version 1.171.35.11 (release 16-05-2011 CrysAlis171 .NET)
(compiled May 16 2011,17:55:39)
;
_computing_structure_refinement 'SHELXL-97 (Sheldrick, 2008)'
_computing_structure_solution 'SHELXS-97 (Sheldrick, 2008)'
_diffrn_ambient_temperature 293(2)
_diffrn_detector_area_resol_mean 16.1340
_diffrn_measured_fraction_theta_full 1.000
_diffrn_measured_fraction_theta_max 0.833
_diffrn_measurement_details
;
  1 omega   38.00   70.00   1.0000   80.0000
omega____ theta____ kappa____ phi______ frames
    -       17.4452  179.0000   30.0000 32

  2 omega  -54.00   85.00   1.0000   80.0000
omega____ theta____ kappa____ phi______ frames
    -       17.4452    0.0000  -30.0000 139

  3 omega  -19.00   38.00   1.0000   80.0000
omega____ theta____ kappa____ phi______ frames
    -       17.4452  -38.0000   90.0000 57

;
_diffrn_measurement_device_type 'Xcalibur, Sapphire3'
_diffrn_measurement_method 'omega scan'
_diffrn_radiation_monochromator graphite
_diffrn_radiation_source 'Enhance (Mo) X-ray Source'
_diffrn_radiation_type MoK\a
_diffrn_radiation_wavelength 0.71073
_diffrn_reflns_av_R_equivalents 0.0296
_diffrn_reflns_av_sigmaI/netI 0.0574
_diffrn_reflns_limit_h_max 16
_diffrn_reflns_limit_h_min -17
_diffrn_reflns_limit_k_max 12
_diffrn_reflns_limit_k_min -9
_diffrn_reflns_limit_l_max 31
_diffrn_reflns_limit_l_min -30
_diffrn_reflns_number 7015
_diffrn_reflns_theta_full 25.00
_diffrn_reflns_theta_max 29.59
_diffrn_reflns_theta_min 2.68
_exptl_absorpt_coefficient_mu 0.105
_exptl_absorpt_correction_T_max 1.00000
_exptl_absorpt_correction_T_min 0.57305
_exptl_absorpt_correction_type multi-scan
_exptl_absorpt_process_details
;
CrysAlisPro, Agilent Technologies,
Version 1.171.35.11 (release 16-05-2011 CrysAlis171 .NET)
(compiled May 16 2011,17:55:39)
Empirical absorption correction using spherical harmonics,
 implemented in SCALE3 ABSPACK scaling algorithm.
;
_exptl_crystal_colour colourless
_exptl_crystal_density_diffrn 1.458
_exptl_crystal_density_method 'not measured'
_exptl_crystal_description prism
_exptl_crystal_F_000 1304
_exptl_crystal_size_max 0.15
_exptl_crystal_size_mid 0.12
_exptl_crystal_size_min 0.1
_refine_diff_density_max 0.164
_refine_diff_density_min -0.178
_refine_diff_density_rms 0.037
_refine_ls_extinction_coef 0.0009(3)
_refine_ls_extinction_expression Fc^*^=kFc[1+0.001xFc^2^\l^3^/sin(2\q)]^-1/4^
_refine_ls_extinction_method SHELXL
_refine_ls_goodness_of_fit_ref 1.040
_refine_ls_hydrogen_treatment mixed
_refine_ls_matrix_type full
_refine_ls_number_parameters 213
_refine_ls_number_reflns 3326
_refine_ls_number_restraints 1
_refine_ls_restrained_S_all 1.043
_refine_ls_R_factor_all 0.1124
_refine_ls_R_factor_gt 0.0556
_refine_ls_shift/su_max 0.000
_refine_ls_shift/su_mean 0.000
_refine_ls_structure_factor_coef Fsqd
_refine_ls_weighting_details 'calc w=1/[\s^2^(Fo^2^)+(0.0559P)^2^+0.0000P] where P=(Fo^2^+2Fc^2^)/3'
_refine_ls_weighting_scheme calc
_refine_ls_wR_factor_gt 0.1224
_refine_ls_wR_factor_ref 0.1397
_reflns_number_gt 1843
_reflns_number_total 3326
_reflns_threshold_expression >2\s(I)
_cod_data_source_file c3ce41651h.txt
_cod_data_source_block nmigly2a1dabco_acqua3_etoh7_1
_cod_depositor_comments
;
The following automatic conversions were performed:

'_symmetry_cell_setting' value 'Monoclinic' changed to 'monoclinic'
according to /home/saulius/struct/CIF-dictionaries/cif_core.dic
dictionary named 'cif_core.dic' version 2.4.2 from 2011-04-26.

Automatic conversion script
Id: cif_fix_values 1891 2012-01-12 08:04:46Z andrius 
;
_cod_original_sg_symbol_H-M C2/c
_cod_database_code 7211438

loop_
_symmetry_equiv_pos_as_xyz
'x, y, z'
'-x, y, -z+1/2'
'x+1/2, y+1/2, z'
'-x+1/2, y+1/2, -z+1/2'
'-x, -y, -z'
'x, -y, z-1/2'
'-x+1/2, -y+1/2, -z'
'x+1/2, -y+1/2, z-1/2'

loop_
_atom_site_label
_atom_site_type_symbol
_atom_site_fract_x
_atom_site_fract_y
_atom_site_fract_z
_atom_site_U_iso_or_equiv
_atom_site_adp_type
_atom_site_occupancy
_atom_site_symmetry_multiplicity
_atom_site_calc_flag
_atom_site_refinement_flags
H1X H 0.1469(15) 0.011(3) 0.7120(12) 0.096(10) Uiso 1 1 d D
C1 C 0.64998(17) 0.0641(3) 0.57078(10) 0.0486(6) Uani 1 1 d .
C2 C 0.66253(19) -0.0589(4) 0.60652(11) 0.0641(8) Uani 1 1 d .
H2 H 0.6745 -0.0474 0.6466 0.077 Uiso 1 1 calc R
C3 C 0.65740(19) -0.1946(4) 0.58333(12) 0.0671(8) Uani 1 1 d .
H3 H 0.6660 -0.2750 0.6077 0.081 Uiso 1 1 calc R
C4 C 0.63936(17) -0.2149(3) 0.52325(12) 0.0546(7) Uani 1 1 d .
H4 H 0.6361 -0.3083 0.5079 0.066 Uiso 1 1 calc R
C5 C 0.62641(16) -0.0973(2) 0.48689(10) 0.0391(6) Uani 1 1 d .
C6 C 0.63150(15) 0.0441(2) 0.50977(9) 0.0373(5) Uani 1 1 d .
C7 C 0.61856(15) 0.1661(2) 0.47326(9) 0.0371(5) Uani 1 1 d .
C8 C 0.62310(17) 0.3032(3) 0.49629(11) 0.0507(7) Uani 1 1 d .
H8 H 0.6134 0.3835 0.4720 0.061 Uiso 1 1 calc R
C9 C 0.64243(19) 0.3224(3) 0.55642(12) 0.0637(8) Uani 1 1 d .
H9 H 0.6462 0.4158 0.5718 0.076 Uiso 1 1 calc R
C10 C 0.65568(19) 0.2073(4) 0.59234(11) 0.0633(8) Uani 1 1 d .
H10 H 0.6688 0.2227 0.6321 0.076 Uiso 1 1 calc R
C11 C 0.60169(16) 0.1465(2) 0.40985(10) 0.0383(5) Uani 1 1 d .
C12 C 0.60872(16) -0.1197(2) 0.42392(10) 0.0391(6) Uani 1 1 d .
C13 C 0.58132(17) -0.0180(2) 0.32688(9) 0.0411(6) Uani 1 1 d .
H13A H 0.5436 0.0635 0.3101 0.049 Uiso 1 1 calc R
H13B H 0.5412 -0.1046 0.3198 0.049 Uiso 1 1 calc R
C14 C 0.67602(18) -0.0337(2) 0.29583(9) 0.0391(6) Uani 1 1 d .
N1 N 0.59639(13) 0.00427(18) 0.38953(7) 0.0338(4) Uani 1 1 d .
O1 O 0.60487(12) -0.23903(16) 0.40118(8) 0.0565(5) Uani 1 1 d .
O2 O 0.59223(13) 0.24731(16) 0.37592(7) 0.0544(5) Uani 1 1 d .
O3 O 0.75777(12) -0.00885(16) 0.32521(6) 0.0452(4) Uani 1 1 d .
O4 O 0.66837(15) -0.0694(2) 0.24486(7) 0.0828(7) Uani 1 1 d .
C15 C 0.0926(2) -0.0612(3) 0.78532(12) 0.0700(9) Uani 1 1 d .
H15A H 0.1414 -0.0116 0.8113 0.084 Uiso 1 1 calc R
H15B H 0.1150 -0.1603 0.7804 0.084 Uiso 1 1 calc R
C16 C 0.0088(2) -0.0610(3) 0.68854(13) 0.0711(9) Uani 1 1 d .
H16A H 0.0297 -0.1601 0.6820 0.085 Uiso 1 1 calc R
H16B H 0.0035 -0.0111 0.6513 0.085 Uiso 1 1 calc R
C17 C 0.05112(16) 0.1628(2) 0.73728(10) 0.0442(6) Uani 1 1 d .
H17A H 0.0470 0.2140 0.7003 0.053 Uiso 1 1 calc R
H17B H 0.0994 0.2125 0.7636 0.053 Uiso 1 1 calc R
N2 N 0.08363(14) 0.01262(18) 0.72860(8) 0.0372(5) Uani 1 1 d D

loop_
_atom_site_aniso_label
_atom_site_aniso_U_11
_atom_site_aniso_U_22
_atom_site_aniso_U_33
_atom_site_aniso_U_23
_atom_site_aniso_U_13
_atom_site_aniso_U_12
C1 0.0288(14) 0.0852(18) 0.0325(13) -0.0033(14) 0.0079(10) 0.0010(13)
C2 0.0395(16) 0.120(2) 0.0334(14) 0.0126(17) 0.0065(12) 0.0080(17)
C3 0.0441(17) 0.106(2) 0.0527(18) 0.0367(17) 0.0119(14) 0.0163(16)
C4 0.0367(15) 0.0682(16) 0.0603(17) 0.0190(14) 0.0130(13) 0.0093(12)
C5 0.0256(12) 0.0535(14) 0.0387(13) 0.0085(11) 0.0060(10) 0.0038(10)
C6 0.0208(11) 0.0589(14) 0.0327(12) -0.0007(11) 0.0045(9) 0.0023(10)
C7 0.0263(12) 0.0508(13) 0.0348(13) -0.0061(11) 0.0064(10) 0.0006(10)
C8 0.0409(15) 0.0560(15) 0.0560(17) -0.0113(13) 0.0098(12) -0.0021(12)
C9 0.0485(17) 0.082(2) 0.0621(19) -0.0356(17) 0.0145(14) -0.0092(15)
C10 0.0397(16) 0.115(2) 0.0363(14) -0.0248(17) 0.0079(12) -0.0044(16)
C11 0.0277(13) 0.0490(13) 0.0383(13) 0.0016(12) 0.0035(10) 0.0021(10)
C12 0.0252(13) 0.0495(14) 0.0429(14) -0.0019(12) 0.0042(10) 0.0004(10)
C13 0.0369(13) 0.0549(13) 0.0311(12) -0.0057(11) 0.0000(10) -0.0048(11)
C14 0.0423(15) 0.0476(13) 0.0281(12) 0.0007(10) 0.0064(11) -0.0036(11)
N1 0.0292(10) 0.0441(10) 0.0284(9) -0.0005(8) 0.0032(8) -0.0001(8)
O1 0.0576(12) 0.0471(10) 0.0645(12) -0.0094(9) 0.0014(9) 0.0002(9)
O2 0.0658(12) 0.0507(10) 0.0458(10) 0.0120(8) -0.0024(9) 0.0002(9)
O3 0.0329(9) 0.0660(10) 0.0375(9) -0.0064(8) 0.0081(7) -0.0050(8)
O4 0.0668(14) 0.1509(18) 0.0315(10) -0.0202(11) 0.0091(9) -0.0092(13)
C15 0.0457(17) 0.0862(19) 0.081(2) 0.0497(17) 0.0238(15) 0.0236(15)
C16 0.0483(17) 0.0894(19) 0.079(2) -0.0511(17) 0.0269(15) -0.0269(15)
C17 0.0441(15) 0.0407(12) 0.0489(14) 0.0024(11) 0.0123(11) -0.0024(11)
N2 0.0321(11) 0.0405(10) 0.0403(11) -0.0012(8) 0.0111(9) 0.0003(9)

loop_
_atom_type_symbol
_atom_type_description
_atom_type_scat_dispersion_real
_atom_type_scat_dispersion_imag
_atom_type_scat_source
C C 0.0033 0.0016 'International Tables Vol C Tables 4.2.6.8 and 6.1.1.4'
H H 0.0000 0.0000 'International Tables Vol C Tables 4.2.6.8 and 6.1.1.4'
N N 0.0061 0.0033 'International Tables Vol C Tables 4.2.6.8 and 6.1.1.4'
O O 0.0106 0.0060 'International Tables Vol C Tables 4.2.6.8 and 6.1.1.4'

loop_
_geom_angle_atom_site_label_1
_geom_angle_atom_site_label_2
_geom_angle_atom_site_label_3
_geom_angle
_geom_angle_site_symmetry_3
C2 C1 C10 123.2(2) .
C2 C1 C6 118.7(2) .
C10 C1 C6 118.1(2) .
C3 C2 C1 120.8(2) .
C2 C3 C4 120.7(2) .
C5 C4 C3 120.2(3) .
C4 C5 C6 120.2(2) .
C4 C5 C12 119.8(2) .
C6 C5 C12 120.1(2) .
C5 C6 C7 121.1(2) .
C5 C6 C1 119.5(2) .
C7 C6 C1 119.5(2) .
C8 C7 C6 120.4(2) .
C8 C7 C11 119.8(2) .
C6 C7 C11 119.9(2) .
C7 C8 C9 119.9(2) .
C10 C9 C8 120.9(2) .
C9 C10 C1 121.2(2) .
O2 C11 N1 120.2(2) .
O2 C11 C7 123.1(2) .
N1 C11 C7 116.7(2) .
O1 C12 N1 119.8(2) .
O1 C12 C5 123.4(2) .
N1 C12 C5 116.80(19) .
N1 C13 C14 114.80(18) .
O4 C14 O3 125.1(2) .
O4 C14 C13 117.8(2) .
O3 C14 C13 117.15(19) .
C11 N1 C12 125.45(18) .
C11 N1 C13 117.74(17) .
C12 N1 C13 116.75(17) .
N2 C15 C16 109.3(2) 2_556
N2 C16 C15 109.9(2) 2_556
N2 C17 C17 109.59(11) 2_556
C17 N2 C15 108.77(18) .
C17 N2 C16 108.74(19) .
C15 N2 C16 110.5(2) .

loop_
_geom_bond_atom_site_label_1
_geom_bond_atom_site_label_2
_geom_bond_distance
_geom_bond_site_symmetry_2
C1 C2 1.403(4) .
C1 C10 1.409(4) .
C1 C6 1.420(3) .
C2 C3 1.360(4) .
C3 C4 1.399(4) .
C4 C5 1.372(3) .
C5 C6 1.405(3) .
C5 C12 1.466(3) .
C6 C7 1.407(3) .
C7 C8 1.369(3) .
C7 C11 1.472(3) .
C8 C9 1.401(3) .
C9 C10 1.348(4) .
C11 O2 1.214(2) .
C11 N1 1.391(3) .
C12 O1 1.217(2) .
C12 N1 1.392(3) .
C13 N1 1.456(3) .
C13 C14 1.508(3) .
C14 O4 1.215(2) .
C14 O3 1.268(3) .
C15 N2 1.469(3) .
C15 C16 1.525(4) 2_556
C16 N2 1.479(3) .
C16 C15 1.525(4) 2_556
C17 N2 1.468(3) .
C17 C17 1.529(4) 2_556
